data_7704481
loop_
_publ_author_name
'Hegarty, Isabel N.'
'Dalton, Hannah L.'
'Lynes, Amy D.'
'Haffner, Benjamin'
'M\"obius, Matthias E'
'Hawes, Chris S.'
'Gunnlaugsson, Thorfinnur'

_publ_section_title
;
 Balancing connectivity with function in silver(i) networks of
 pyridyltriazole (tzpa) ligands results in the formation of a metallogel.
;
_journal_issue 22
_journal_name_full 'Dalton transactions (Cambridge, England : 2003)'
_journal_page_first 7364
_journal_page_last 7372
_journal_paper_doi 10.1039/d0dt01421d
_journal_volume 49
_journal_year 2020
_chemical_formula_moiety 'C18 H20 N2 O Si'
_chemical_formula_sum 'C18 H20 N2 O Si'
_chemical_formula_weight 308.45
_space_group_crystal_system triclinic
_space_group_IT_number 2
_space_group_name_Hall '-P 1'
_space_group_name_H-M_alt 'P -1'
_atom_sites_solution_hydrogens geom
_atom_sites_solution_primary dual
_audit_creation_date 2017-08-30
_audit_creation_method
;
Olex2 1.2
(compiled 2017.08.10 svn.r3458 for OlexSys, GUI svn.r5381)
;
_audit_update_record
;
2020-04-03 deposited with the CCDC.	2020-05-20 downloaded from the CCDC.
;
_cell_angle_alpha 84.6200(10)
_cell_angle_beta 80.2820(10)
_cell_angle_gamma 77.1310(10)
_cell_formula_units_Z 2
_cell_length_a 5.8838(2)
_cell_length_b 11.1708(4)
_cell_length_c 13.3912(5)
_cell_measurement_reflns_used 6277
_cell_measurement_temperature 100(2)
_cell_measurement_theta_max 27.595
_cell_measurement_theta_min 2.358
_cell_volume 844.29(5)
_computing_cell_refinement 'SAINT v8.37A (Bruker, 2015)'
_computing_data_reduction 'SAINT v8.37A (Bruker, 2015)'
_computing_molecular_graphics 'Olex2 (Dolomanov et al., 2009)'
_computing_publication_material 'Olex2 (Dolomanov et al., 2009)'
_computing_structure_refinement 'XL (Sheldrick, 2008)'
_computing_structure_solution 'XT (Sheldrick, 2015)'
_diffrn_ambient_temperature 99.99
_diffrn_detector 'Bruker APEX2 area detector'
_diffrn_detector_area_resol_mean 7.9
_diffrn_detector_type 'CCD area detector'
_diffrn_measured_fraction_theta_full 1.000
_diffrn_measured_fraction_theta_max 0.996
_diffrn_measurement_device 'three-circle diffractometer'
_diffrn_measurement_device_type 'Bruker APEX-II CCD'
_diffrn_measurement_method '\f and \w scans'
_diffrn_radiation_monochromator 'mirror optics'
_diffrn_radiation_probe x-ray
_diffrn_radiation_type MoK\a
_diffrn_radiation_wavelength 0.71073
_diffrn_reflns_av_R_equivalents 0.0194
_diffrn_reflns_av_unetI/netI 0.0219
_diffrn_reflns_Laue_measured_fraction_full 1.000
_diffrn_reflns_Laue_measured_fraction_max 0.996
_diffrn_reflns_limit_h_max 7
_diffrn_reflns_limit_h_min -7
_diffrn_reflns_limit_k_max 14
_diffrn_reflns_limit_k_min -14
_diffrn_reflns_limit_l_max 17
_diffrn_reflns_limit_l_min -17
_diffrn_reflns_number 10456
_diffrn_reflns_point_group_measured_fraction_full 1.000
_diffrn_reflns_point_group_measured_fraction_max 0.996
_diffrn_reflns_theta_full 25.242
_diffrn_reflns_theta_max 27.651
_diffrn_reflns_theta_min 1.873
_diffrn_source 'microfocus sealed X-ray tube'
_diffrn_source_type 'Incoatec I\ms'
_diffrn_standards_number 0
_exptl_absorpt_coefficient_mu 0.142
_exptl_absorpt_correction_T_max 0.7456
_exptl_absorpt_correction_T_min 0.6872
_exptl_absorpt_correction_type multi-scan
_exptl_absorpt_process_details
'SADABS-2016/2 (Bruker,2016/2) was used for absorption correction. wR2(int) was 0.0351 before and 0.0312 after correction. The Ratio of minimum to maximum transmission is 0.9217. The \l/2 correction factor is 0.00150.'
_exptl_crystal_colour colourless
_exptl_crystal_colour_primary colourless
_exptl_crystal_density_diffrn 1.213
_exptl_crystal_description block
_exptl_crystal_F_000 328
_exptl_crystal_size_max 0.28
_exptl_crystal_size_mid 0.2
_exptl_crystal_size_min 0.07
_refine_diff_density_max 0.306
_refine_diff_density_min -0.245
_refine_diff_density_rms 0.041
_refine_ls_extinction_method none
_refine_ls_goodness_of_fit_ref 1.038
_refine_ls_hydrogen_treatment constr
_refine_ls_matrix_type full
_refine_ls_number_parameters 202
_refine_ls_number_reflns 3925
_refine_ls_number_restraints 0
_refine_ls_restrained_S_all 1.038
_refine_ls_R_factor_all 0.0392
_refine_ls_R_factor_gt 0.0317
_refine_ls_shift/su_max 0.000
_refine_ls_shift/su_mean 0.000
_refine_ls_structure_factor_coef Fsqd
_refine_ls_weighting_details 'w=1/[\s^2^(Fo^2^)+(0.0340P)^2^+0.3320P] where P=(Fo^2^+2Fc^2^)/3'
_refine_ls_weighting_scheme calc
_refine_ls_wR_factor_gt 0.0776
_refine_ls_wR_factor_ref 0.0817
_reflns_Friedel_coverage 0.000
_reflns_number_gt 3397
_reflns_number_total 3925
_reflns_threshold_expression 'I > 2\s(I)'
_cod_data_source_file d0dt01421d2.cif
_cod_data_source_block 4
_cod_depositor_comments 'Adding full bibliography for 7704481--7704483.cif.'
_cod_database_code 7704481
_shelx_shelxl_version_number 2014/7
_shelx_space_group_comment
;
The symmetry employed for this shelxl refinement is uniquely defined
by the following loop, which should always be used as a source of
symmetry information in preference to the above space-group names.
They are only intended as comments.
;
_shelx_estimated_absorpt_t_max 0.990
_shelx_estimated_absorpt_t_min 0.961
_olex2_refinement_description
;
1. Fixed Uiso
 At 1.2 times of:
  All C(H) groups, All C(H,H) groups, All N(H) groups
 At 1.5 times of:
  All C(H,H,H) groups
2.a Secondary CH2 refined with riding coordinates:
 C12(H12A,H12B)
2.b Aromatic/amide H refined with riding coordinates:
 N2(H2), C2(H2A), C3(H3), C4(H4), C14(H14), C15(H15), C16(H16), C17(H17),
 C18(H18)
2.c Idealised Me refined as rotating group:
 C8(H8A,H8B,H8C), C9(H9A,H9B,H9C), C10(H10A,H10B,H10C)
;
_olex2_submission_special_instructions 'No special instructions were received'

loop_
_space_group_symop_operation_xyz
'x, y, z'
'-x, -y, -z'

loop_
_atom_site_label
_atom_site_type_symbol
_atom_site_fract_x
_atom_site_fract_y
_atom_site_fract_z
_atom_site_U_iso_or_equiv
_atom_site_adp_type
_atom_site_occupancy
_atom_site_site_symmetry_order
_atom_site_calc_flag
_atom_site_refinement_flags_posn
_atom_site_refinement_flags_adp
_atom_site_refinement_flags_occupancy
_atom_site_disorder_assembly
_atom_site_disorder_group
Si1 Si 0.32335(6) 0.26271(3) -0.06306(2) 0.01792(9) Uani 1 1 d . . . . .
O1 O 0.57709(16) 0.12640(9) 0.57438(6) 0.0259(2) Uani 1 1 d . . . . .
N1 N 0.51480(17) 0.16406(8) 0.31330(7) 0.01610(19) Uani 1 1 d . . . . .
N2 N 0.26245(17) 0.21839(9) 0.49645(7) 0.0194(2) Uani 1 1 d . . . . .
H2 H 0.2134 0.2412 0.4377 0.023 Uiso 1 1 calc R . . . .
C1 C 0.6298(2) 0.13432(10) 0.39347(8) 0.0163(2) Uani 1 1 d . . . . .
C2 C 0.8693(2) 0.08339(10) 0.38598(9) 0.0183(2) Uani 1 1 d . . . . .
H2A H 0.9438 0.0669 0.4449 0.022 Uiso 1 1 calc R . . . .
C3 C 0.9980(2) 0.05694(10) 0.29102(9) 0.0196(2) Uani 1 1 d . . . . .
H3 H 1.1617 0.0207 0.2837 0.024 Uiso 1 1 calc R . . . .
C4 C 0.8825(2) 0.08457(10) 0.20716(9) 0.0192(2) Uani 1 1 d . . . . .
H4 H 0.9652 0.0664 0.1412 0.023 Uiso 1 1 calc R . . . .
C5 C 0.6416(2) 0.13986(10) 0.22111(8) 0.0165(2) Uani 1 1 d . . . . .
C6 C 0.5204(2) 0.17553(10) 0.13433(8) 0.0183(2) Uani 1 1 d . . . . .
C7 C 0.4323(2) 0.20696(11) 0.05836(9) 0.0196(2) Uani 1 1 d . . . . .
C8 C 0.5138(2) 0.16644(12) -0.16373(9) 0.0262(3) Uani 1 1 d . . . . .
H8A H 0.6763 0.1774 -0.1696 0.039 Uiso 1 1 calc GR . . . .
H8B H 0.4561 0.1915 -0.2286 0.039 Uiso 1 1 calc GR . . . .
H8C H 0.5093 0.0798 -0.1461 0.039 Uiso 1 1 calc GR . . . .
C9 C 0.0129(2) 0.24635(14) -0.05321(11) 0.0314(3) Uani 1 1 d . . . . .
H9A H 0.0073 0.1589 -0.0464 0.047 Uiso 1 1 calc GR . . . .
H9B H -0.0509 0.2843 -0.1144 0.047 Uiso 1 1 calc GR . . . .
H9C H -0.0816 0.2872 0.0064 0.047 Uiso 1 1 calc GR . . . .
C10 C 0.3399(2) 0.42742(12) -0.08541(10) 0.0273(3) Uani 1 1 d . . . . .
H10A H 0.2433 0.4738 -0.0290 0.041 Uiso 1 1 calc GR . . . .
H10B H 0.2811 0.4602 -0.1489 0.041 Uiso 1 1 calc GR . . . .
H10C H 0.5041 0.4352 -0.0902 0.041 Uiso 1 1 calc GR . . . .
C11 C 0.4872(2) 0.15922(10) 0.49708(8) 0.0184(2) Uani 1 1 d . . . . .
C12 C 0.0965(2) 0.24631(11) 0.58900(9) 0.0212(2) Uani 1 1 d . . . . .
H12A H 0.1480 0.1858 0.6439 0.025 Uiso 1 1 calc R . . . .
H12B H -0.0601 0.2358 0.5782 0.025 Uiso 1 1 calc R . . . .
C13 C 0.0705(2) 0.37466(10) 0.62376(8) 0.0178(2) Uani 1 1 d . . . . .
C14 C 0.2524(2) 0.43868(11) 0.60177(9) 0.0227(3) Uani 1 1 d . . . . .
H14 H 0.3957 0.4035 0.5608 0.027 Uiso 1 1 calc R . . . .
C15 C 0.2258(2) 0.55389(11) 0.63934(10) 0.0248(3) Uani 1 1 d . . . . .
H15 H 0.3508 0.5969 0.6238 0.030 Uiso 1 1 calc R . . . .
C16 C 0.0175(2) 0.60616(11) 0.69940(9) 0.0249(3) Uani 1 1 d . . . . .
H16 H 0.0000 0.6845 0.7254 0.030 Uiso 1 1 calc R . . . .
C17 C -0.1647(2) 0.54325(12) 0.72113(10) 0.0256(3) Uani 1 1 d . . . . .
H17 H -0.3079 0.5787 0.7620 0.031 Uiso 1 1 calc R . . . .
C18 C -0.1388(2) 0.42843(11) 0.68327(9) 0.0217(2) Uani 1 1 d . . . . .
H18 H -0.2651 0.3862 0.6981 0.026 Uiso 1 1 calc R . . . .

loop_
_atom_site_aniso_label
_atom_site_aniso_U_11
_atom_site_aniso_U_22
_atom_site_aniso_U_33
_atom_site_aniso_U_23
_atom_site_aniso_U_13
_atom_site_aniso_U_12
Si1 0.01718(16) 0.02319(17) 0.01442(16) 0.00114(12) -0.00490(12) -0.00546(12)
O1 0.0306(5) 0.0324(5) 0.0153(4) 0.0017(3) -0.0084(4) -0.0056(4)
N1 0.0191(5) 0.0148(4) 0.0154(4) -0.0001(3) -0.0048(4) -0.0043(4)
N2 0.0223(5) 0.0225(5) 0.0142(4) -0.0022(4) -0.0042(4) -0.0046(4)
C1 0.0222(6) 0.0132(5) 0.0155(5) 0.0005(4) -0.0056(4) -0.0061(4)
C2 0.0227(6) 0.0150(5) 0.0194(5) 0.0025(4) -0.0103(5) -0.0048(4)
C3 0.0181(5) 0.0155(5) 0.0256(6) -0.0001(4) -0.0063(5) -0.0023(4)
C4 0.0202(6) 0.0178(5) 0.0193(5) -0.0022(4) -0.0022(4) -0.0038(4)
C5 0.0194(5) 0.0150(5) 0.0165(5) -0.0005(4) -0.0054(4) -0.0048(4)
C6 0.0171(5) 0.0199(5) 0.0172(5) -0.0024(4) -0.0004(4) -0.0034(4)
C7 0.0178(5) 0.0235(6) 0.0174(5) -0.0020(4) -0.0018(4) -0.0042(4)
C8 0.0308(7) 0.0313(7) 0.0187(6) -0.0050(5) -0.0046(5) -0.0090(5)
C9 0.0225(6) 0.0439(8) 0.0302(7) 0.0089(6) -0.0097(5) -0.0123(6)
C10 0.0282(7) 0.0250(6) 0.0286(7) 0.0022(5) -0.0075(5) -0.0047(5)
C11 0.0238(6) 0.0164(5) 0.0168(5) 0.0000(4) -0.0046(4) -0.0076(4)
C12 0.0244(6) 0.0217(6) 0.0188(5) -0.0037(4) -0.0001(5) -0.0094(5)
C13 0.0215(6) 0.0185(5) 0.0144(5) 0.0010(4) -0.0052(4) -0.0051(4)
C14 0.0226(6) 0.0233(6) 0.0224(6) -0.0025(5) -0.0008(5) -0.0066(5)
C15 0.0284(6) 0.0211(6) 0.0276(6) 0.0006(5) -0.0058(5) -0.0107(5)
C16 0.0356(7) 0.0154(5) 0.0235(6) -0.0003(4) -0.0076(5) -0.0031(5)
C17 0.0268(6) 0.0214(6) 0.0243(6) 0.0001(5) -0.0006(5) 0.0006(5)
C18 0.0209(6) 0.0216(6) 0.0221(6) 0.0014(5) -0.0021(5) -0.0056(5)

loop_
_atom_type_symbol
_atom_type_description
_atom_type_scat_dispersion_real
_atom_type_scat_dispersion_imag
_atom_type_scat_source
C C 0.0033 0.0016 'International Tables Vol C Tables 4.2.6.8 and 6.1.1.4'
H H 0.0000 0.0000 'International Tables Vol C Tables 4.2.6.8 and 6.1.1.4'
N N 0.0061 0.0033 'International Tables Vol C Tables 4.2.6.8 and 6.1.1.4'
O O 0.0106 0.0060 'International Tables Vol C Tables 4.2.6.8 and 6.1.1.4'
Si Si 0.0817 0.0704 'International Tables Vol C Tables 4.2.6.8 and 6.1.1.4'

loop_
_geom_angle_atom_site_label_1
_geom_angle_atom_site_label_2
_geom_angle_atom_site_label_3
_geom_angle
_geom_angle_site_symmetry_1
_geom_angle_site_symmetry_3
_geom_angle_publ_flag
C7 Si1 C8 107.53(6) . . ?
C7 Si1 C9 109.33(6) . . ?
C7 Si1 C10 107.40(6) . . ?
C9 Si1 C8 110.09(6) . . ?
C10 Si1 C8 112.32(6) . . ?
C10 Si1 C9 110.06(6) . . ?
C1 N1 C5 117.01(10) . . ?
C11 N2 H2 118.7 . . ?
C11 N2 C12 122.65(10) . . ?
C12 N2 H2 118.7 . . ?
N1 C1 C2 123.78(10) . . ?
N1 C1 C11 117.14(10) . . ?
C2 C1 C11 119.07(10) . . ?
C1 C2 H2A 120.6 . . ?
C3 C2 C1 118.88(10) . . ?
C3 C2 H2A 120.6 . . ?
C2 C3 H3 120.8 . . ?
C4 C3 C2 118.47(11) . . ?
C4 C3 H3 120.8 . . ?
C3 C4 H4 120.5 . . ?
C3 C4 C5 118.97(11) . . ?
C5 C4 H4 120.5 . . ?
N1 C5 C4 122.83(10) . . ?
N1 C5 C6 117.20(10) . . ?
C4 C5 C6 119.95(10) . . ?
C7 C6 C5 175.82(12) . . ?
C6 C7 Si1 174.09(11) . . ?
Si1 C8 H8A 109.5 . . ?
Si1 C8 H8B 109.5 . . ?
Si1 C8 H8C 109.5 . . ?
H8A C8 H8B 109.5 . . ?
H8A C8 H8C 109.5 . . ?
H8B C8 H8C 109.5 . . ?
Si1 C9 H9A 109.5 . . ?
Si1 C9 H9B 109.5 . . ?
Si1 C9 H9C 109.5 . . ?
H9A C9 H9B 109.5 . . ?
H9A C9 H9C 109.5 . . ?
H9B C9 H9C 109.5 . . ?
Si1 C10 H10A 109.5 . . ?
Si1 C10 H10B 109.5 . . ?
Si1 C10 H10C 109.5 . . ?
H10A C10 H10B 109.5 . . ?
H10A C10 H10C 109.5 . . ?
H10B C10 H10C 109.5 . . ?
O1 C11 N2 124.39(11) . . ?
O1 C11 C1 120.69(11) . . ?
N2 C11 C1 114.91(10) . . ?
N2 C12 H12A 108.6 . . ?
N2 C12 H12B 108.6 . . ?
N2 C12 C13 114.73(10) . . ?
H12A C12 H12B 107.6 . . ?
C13 C12 H12A 108.6 . . ?
C13 C12 H12B 108.6 . . ?
C14 C13 C12 122.21(10) . . ?
C14 C13 C18 118.78(11) . . ?
C18 C13 C12 118.95(10) . . ?
C13 C14 H14 119.8 . . ?
C13 C14 C15 120.48(11) . . ?
C15 C14 H14 119.8 . . ?
C14 C15 H15 119.8 . . ?
C16 C15 C14 120.32(11) . . ?
C16 C15 H15 119.8 . . ?
C15 C16 H16 120.2 . . ?
C17 C16 C15 119.51(11) . . ?
C17 C16 H16 120.2 . . ?
C16 C17 H17 119.9 . . ?
C16 C17 C18 120.23(12) . . ?
C18 C17 H17 119.9 . . ?
C13 C18 H18 119.7 . . ?
C17 C18 C13 120.67(11) . . ?
C17 C18 H18 119.7 . . ?

loop_
_geom_bond_atom_site_label_1
_geom_bond_atom_site_label_2
_geom_bond_distance
_geom_bond_site_symmetry_2
_geom_bond_publ_flag
Si1 C7 1.8511(12) . ?
Si1 C8 1.8586(13) . ?
Si1 C9 1.8577(13) . ?
Si1 C10 1.8577(13) . ?
O1 C11 1.2299(14) . ?
N1 C1 1.3414(14) . ?
N1 C5 1.3475(14) . ?
N2 H2 0.8800 . ?
N2 C11 1.3415(15) . ?
N2 C12 1.4543(15) . ?
C1 C2 1.3873(16) . ?
C1 C11 1.5106(15) . ?
C2 H2A 0.9500 . ?
C2 C3 1.3870(17) . ?
C3 H3 0.9500 . ?
C3 C4 1.3848(16) . ?
C4 H4 0.9500 . ?
C4 C5 1.4027(16) . ?
C5 C6 1.4437(16) . ?
C6 C7 1.2071(16) . ?
C8 H8A 0.9800 . ?
C8 H8B 0.9800 . ?
C8 H8C 0.9800 . ?
C9 H9A 0.9800 . ?
C9 H9B 0.9800 . ?
C9 H9C 0.9800 . ?
C10 H10A 0.9800 . ?
C10 H10B 0.9800 . ?
C10 H10C 0.9800 . ?
C12 H12A 0.9900 . ?
C12 H12B 0.9900 . ?
C12 C13 1.5163(16) . ?
C13 C14 1.3923(16) . ?
C13 C18 1.3934(16) . ?
C14 H14 0.9500 . ?
C14 C15 1.3925(17) . ?
C15 H15 0.9500 . ?
C15 C16 1.3879(18) . ?
C16 H16 0.9500 . ?
C16 C17 1.3856(19) . ?
C17 H17 0.9500 . ?
C17 C18 1.3907(17) . ?
C18 H18 0.9500 . ?
